data_7000849
loop_
_publ_author_name
'Mackay, Fiona S.'
'Farrer, Nicola J.'
'Salassa, Luca'
'Tai, Hui-Chung'
'Deeth, Robert J.'
'Moggach, Stephen A.'
'Wood, Peter A.'
'Parsons, Simon'
'Sadler, Peter J.'

_publ_section_title
;
 Synthesis, characterisation and photochemistry of PtIV pyridyl azido
 acetato complexes
;
_journal_issue 13
_journal_name_full 'Dalton Transactions'
_journal_page_first 2315
_journal_page_last 2325
_journal_paper_doi 10.1039/b820550g
_journal_year 2009
_chemical_absolute_configuration ad
_chemical_formula_moiety 'C10 H10 N8 Pt1'
_chemical_formula_sum 'C10 H10 N8 Pt'
_chemical_formula_weight 437.33
_space_group_IT_number 5
_symmetry_cell_setting monoclinic
_symmetry_space_group_name_Hall 'I 2y'
_symmetry_space_group_name_H-M 'I 1 2 1'
_atom_sites_solution_hydrogens geom
_atom_sites_solution_primary direct
_audit_creation_date 06-04-14
_audit_creation_method CRYSTALS_ver_12.82
_cell_angle_alpha 90
_cell_angle_beta 102.756(2)
_cell_angle_gamma 90
_cell_formula_units_Z 2
_cell_length_a 11.6121(5)
_cell_length_b 3.8371(2)
_cell_length_c 14.1714(9)
_cell_measurement_reflns_used 2896
_cell_measurement_temperature 150
_cell_measurement_theta_max 58
_cell_measurement_theta_min 5
_cell_volume 615.85(6)
_computing_cell_refinement 'SAINT (Siemens ,1995)'
_computing_data_collection 'SMART (Siemens, 1993)'
_computing_data_reduction 'SAINT (Siemens ,1995)'
_computing_molecular_graphics 'CAMERON (Watkin et al., 1996)'
_computing_publication_material 'CRYSTALS (Betteridge et al., 2003)'
_computing_structure_refinement 'CRYSTALS (Betteridge et al., 2003)'
_computing_structure_solution 'SIR92 (Altomare et al., 1994)'
_diffrn_ambient_temperature 150
_diffrn_measured_fraction_theta_full 0.997
_diffrn_measured_fraction_theta_max 0.916
_diffrn_measurement_device_type 'Bruker SMART'
_diffrn_measurement_method \w
_diffrn_radiation_monochromator graphite
_diffrn_radiation_type 'Mo K\a'
_diffrn_radiation_wavelength 0.71073
_diffrn_reflns_av_R_equivalents 0.045
_diffrn_reflns_limit_h_max 15
_diffrn_reflns_limit_h_min -15
_diffrn_reflns_limit_k_max 5
_diffrn_reflns_limit_k_min -5
_diffrn_reflns_limit_l_max 18
_diffrn_reflns_limit_l_min -18
_diffrn_reflns_number 2838
_diffrn_reflns_theta_full 27.097
_diffrn_reflns_theta_max 28.826
_diffrn_reflns_theta_min 2.058
_diffrn_standards_number 0
_exptl_absorpt_coefficient_mu 11.392
_exptl_absorpt_correction_T_max 0.57
_exptl_absorpt_correction_T_min 0.20
_exptl_absorpt_correction_type multi-scan
_exptl_absorpt_process_details 'SADABS (Siemens, 1996)'
_exptl_crystal_colour yellow
_exptl_crystal_density_diffrn 2.358
_exptl_crystal_description needle
_exptl_crystal_F_000 408.000
_exptl_crystal_size_max 0.51
_exptl_crystal_size_mid 0.15
_exptl_crystal_size_min 0.05
_refine_diff_density_max 4.09
_refine_diff_density_min -1.43
_refine_ls_abs_structure_details 'Flack, 0 Friedel-pairs'
_refine_ls_abs_structure_Flack 0.51(3)
_refine_ls_extinction_method None
_refine_ls_goodness_of_fit_ref 1.0246
_refine_ls_hydrogen_treatment refU
_refine_ls_matrix_type full
_refine_ls_number_parameters 71
_refine_ls_number_reflns 1423
_refine_ls_number_restraints 13
_refine_ls_R_factor_all 0.0264
_refine_ls_R_factor_gt 0.0264
_refine_ls_shift/su_max 0.004000
_refine_ls_structure_factor_coef Fsqd
_refine_ls_weighting_details
;
Method, part 1, Chebychev polynomial, (Watkin, 1994, Prince, 1982)
[weight] = 1.0/[A~0~*T~0~(x)+A~1~*T~1~(x) ... +A~n-1~]*T~n-1~(x)]
where A~i~ are the Chebychev coefficients listed below and x= Fcalc/Fmax
Method = Robust Weighting (Prince, 1982)
W = [weight] * [1-(deltaF/6*sigmaF)^2^]^2^
A~i~ are:
767. -882. 579.
;
_refine_ls_weighting_scheme calc
_refine_ls_wR_factor_all 0.0690
_refine_ls_wR_factor_gt 0.0690
_refine_ls_wR_factor_ref 0.0690
_reflns_limit_h_max 14
_reflns_limit_h_min -15
_reflns_limit_k_max 5
_reflns_limit_k_min -5
_reflns_limit_l_max 18
_reflns_limit_l_min 0
_reflns_number_gt 1423
_reflns_number_total 1429
_reflns_threshold_expression I>2.00u(I)
_oxford_diffrn_Wilson_B_factor 1.10
_oxford_diffrn_Wilson_scale 5.51
_oxford_refine_ls_scale 0.4406(12)
_oxford_structure_analysis_title 'trial in I2'
_cod_data_source_file b820550g.txt
_cod_data_source_block fm185a
_cod_depositor_comments
;
The following automatic conversions were performed:
'_symmetry_cell_setting' value 'Monoclinic' changed to 'monoclinic'
according to '/home/saulius/struct/CIF-dictionaries/cif_core.dic'
dictionary named 'cif_core.dic' version 2.4.1 from
2010-06-29.

'_refine_ls_hydrogen_treatment' value 'refu' changed to
'refU' according to '/home/saulius/struct/CIF-dictionaries/cif_core.dic'
dictionary named 'cif_core.dic' version 2.4.1 from 2010-06-29.

Automatic conversion script
Id: cif_fix_enum 1527 2010-12-29 10:47:43Z saulius 
;
_cod_original_sg_symbol_H-M 'I 1 2 1 '
_cod_original_formula_sum 'C10 H10 N8 Pt1'
_cod_database_code 7000849

loop_
_symmetry_equiv_pos_as_xyz
x,y,z
x+1/2,y+1/2,z+1/2
-x,y,-z
-x+1/2,y+1/2,-z+1/2

loop_
_atom_site_label
_atom_site_type_symbol
_atom_site_fract_x
_atom_site_fract_y
_atom_site_fract_z
_atom_site_U_iso_or_equiv
_atom_site_occupancy
_atom_site_adp_type
_atom_site_refinement_flags_posn
_atom_site_refinement_flags_adp
_atom_site_refinement_flags_occupancy
_atom_site_disorder_assembly
_atom_site_disorder_group
_atom_site_attached_hydrogens
Pt1 Pt 1.0000 0.1250(11) 1.0000 0.0145 1.0000 Uani S T . . . .
N8 N 1.1697(6) -0.027(2) 1.0544(5) 0.0208 1.0000 Uani . . . . . .
N9 N 1.2323(6) -0.1636(19) 1.0095(5) 0.0196 1.0000 Uani D . . . . .
N1 N 0.9889(17) 0.189(7) 1.1372(16) 0.0156 0.5346(7) Uani D . P . 1 .
C2 C 1.079(2) 0.350(5) 1.1994(13) 0.0156 0.5346(7) Uani D . P . 1 .
C3 C 1.0843(16) 0.430(4) 1.2962(12) 0.0156 0.5346(7) Uani D . P . 1 .
C4 C 0.9923(14) 0.307(3) 1.3368(13) 0.0156 0.5346(7) Uani D . P . 1 .
C5 C 0.8985(16) 0.141(7) 1.2743(13) 0.0156 0.5346(7) Uani D . P . 1 .
C6 C 0.901(2) 0.076(8) 1.1781(14) 0.0156 0.5346(7) Uani D . P . 1 .
C13 C 1.0815(18) -0.134(5) 1.3012(15) 0.0156 0.4654(7) Uani D . P . 2 .
C12 C 1.083(2) -0.131(6) 1.2029(14) 0.0156 0.4654(7) Uani D . P . 2 .
C16 C 0.897(2) 0.162(10) 1.1703(16) 0.0156 0.4654(7) Uani D . P . 2 .
N11 N 0.991(2) 0.029(8) 1.142(2) 0.0156 0.4654(7) Uani D . P . 2 .
C14 C 0.9824(17) -0.010(5) 1.3318(16) 0.0156 0.4654(7) Uani D . P . 2 .
C15 C 0.8894(19) 0.150(6) 1.2673(15) 0.0156 0.4654(7) Uani D . P . 2 .
N10 N 1.3023(7) -0.450(2) 0.9735(6) 0.0325 1.0000 Uani . . . . . .
H111 H 1.1429 -0.2335 1.1804 0.0185 0.4650(7) Uani . . P . 2 .
H112 H 1.1454 -0.2183 1.3456 0.0185 0.4650(7) Uani . . P . 2 .
H113 H 0.9788 -0.0332 1.3959 0.0185 0.4650(7) Uani . . P . 2 .
H114 H 0.8260 0.2430 1.2878 0.0185 0.4650(7) Uani . . P . 2 .
H115 H 0.8362 0.2624 1.1253 0.0185 0.4650(7) Uani . . P . 2 .
H11 H 1.1431 0.4127 1.1750 0.0185 0.5350(7) Uani . . P . 1 .
H12 H 1.1458 0.5583 1.3320 0.0185 0.5350(7) Uani . . P . 1 .
H13 H 0.9936 0.3348 1.4013 0.0185 0.5350(7) Uani . . P . 1 .
H14 H 0.8340 0.0713 1.2973 0.0185 0.5350(7) Uani . . P . 1 .
H15 H 0.8398 -0.0482 1.1406 0.0185 0.5350(7) Uani . . P . 1 .

loop_
_atom_site_aniso_label
_atom_site_aniso_U_11
_atom_site_aniso_U_22
_atom_site_aniso_U_33
_atom_site_aniso_U_23
_atom_site_aniso_U_13
_atom_site_aniso_U_12
Pt1 0.01172(15) 0.02169(17) 0.00953(15) 0.0000 0.00127(8) 0.0000
N8 0.013(3) 0.035(3) 0.013(3) -0.006(2) 0.000(2) 0.003(2)
N9 0.023(3) 0.021(3) 0.015(3) -0.001(2) 0.005(2) -0.002(2)
N1 0.0154(7) 0.0154(7) 0.0154(7) -0.0014(7) 0.0023(7) -0.0014(7)
C2 0.0154(7) 0.0154(7) 0.0154(7) -0.0014(7) 0.0023(7) -0.0014(7)
C3 0.0154(7) 0.0154(7) 0.0154(7) -0.0014(7) 0.0023(7) -0.0014(7)
C4 0.0154(7) 0.0154(7) 0.0154(7) -0.0014(7) 0.0023(7) -0.0014(7)
C5 0.0154(7) 0.0154(7) 0.0154(7) -0.0014(7) 0.0023(7) -0.0014(7)
C6 0.0154(7) 0.0154(7) 0.0154(7) -0.0014(7) 0.0023(7) -0.0014(7)
C13 0.0154(7) 0.0154(7) 0.0154(7) -0.0014(7) 0.0023(7) -0.0014(7)
C12 0.0154(7) 0.0154(7) 0.0154(7) -0.0014(7) 0.0023(7) -0.0014(7)
C16 0.0154(7) 0.0154(7) 0.0154(7) -0.0014(7) 0.0023(7) -0.0014(7)
N11 0.0154(7) 0.0154(7) 0.0154(7) -0.0014(7) 0.0023(7) -0.0014(7)
C14 0.0154(7) 0.0154(7) 0.0154(7) -0.0014(7) 0.0023(7) -0.0014(7)
C15 0.0154(7) 0.0154(7) 0.0154(7) -0.0014(7) 0.0023(7) -0.0014(7)
N10 0.022(3) 0.049(9) 0.029(3) 0.006(3) 0.010(2) -0.011(3)
H111 0.0185(7) 0.0185(7) 0.0185(7) 0.0000(7) 0.0041(7) 0.0000(7)
H112 0.0185(7) 0.0185(7) 0.0185(7) 0.0000(7) 0.0041(7) 0.0000(7)
H113 0.0185(7) 0.0185(7) 0.0185(7) 0.0000(7) 0.0041(7) 0.0000(7)
H114 0.0185(7) 0.0185(7) 0.0185(7) 0.0000(7) 0.0041(7) 0.0000(7)
H115 0.0185(7) 0.0185(7) 0.0185(7) 0.0000(7) 0.0041(7) 0.0000(7)
H11 0.0185(7) 0.0185(7) 0.0185(7) 0.0000(7) 0.0041(7) 0.0000(7)
H12 0.0185(7) 0.0185(7) 0.0185(7) 0.0000(7) 0.0041(7) 0.0000(7)
H13 0.0185(7) 0.0185(7) 0.0185(7) 0.0000(7) 0.0041(7) 0.0000(7)
H14 0.0185(7) 0.0185(7) 0.0185(7) 0.0000(7) 0.0041(7) 0.0000(7)
H15 0.0185(7) 0.0185(7) 0.0185(7) 0.0000(7) 0.0041(7) 0.0000(7)

loop_
_atom_type_symbol
_atom_type_scat_dispersion_real
_atom_type_scat_dispersion_imag
_atom_type_scat_Cromer_Mann_a1
_atom_type_scat_Cromer_Mann_b1
_atom_type_scat_Cromer_Mann_a2
_atom_type_scat_Cromer_Mann_b2
_atom_type_scat_Cromer_Mann_a3
_atom_type_scat_Cromer_Mann_b3
_atom_type_scat_Cromer_Mann_a4
_atom_type_scat_Cromer_Mann_b4
_atom_type_scat_Cromer_Mann_c
_atom_type_scat_source
C 0.0033 0.0016 2.3100 20.8439 1.0200 10.2075 1.5886 0.5687 0.8650 51.6512 0.2156 'International Tables Vol C 4.2.6.8 and 6.1.1.4'
H 0.0000 0.0000 0.4930 10.5109 0.3229 26.1257 0.1402 3.1424 0.0408 57.7998 0.0030 'International Tables Vol C 4.2.6.8 and 6.1.1.4'
N 0.0061 0.0033 12.2126 0.0057 3.1322 9.8933 2.0125 28.9975 1.1663 0.5826 -11.5290 'International Tables Vol C 4.2.6.8 and 6.1.1.4'
Pt -1.7033 8.3905 27.0059 1.5129 17.7639 8.8117 15.7131 0.4246 5.7837 38.6103 11.6883 'International Tables Vol C 4.2.6.8 and 6.1.1.4'

loop_
_geom_angle_atom_site_label_1
_geom_angle_site_symmetry_1
_geom_angle_atom_site_label_2
_geom_angle_site_symmetry_2
_geom_angle_atom_site_label_3
_geom_angle_site_symmetry_3
_geom_angle
_geom_angle_publ_flag
N8 3_757 Pt1 . N1 3_757 86.1(7) yes
N8 3_757 Pt1 . N8 . 146.7(4) yes
N1 3_757 Pt1 . N8 . 98.0(5) yes
N8 3_757 Pt1 . N1 . 98.0(5) yes
N1 3_757 Pt1 . N1 . 165.8(17) yes
N8 . Pt1 . N1 . 86.1(7) yes
Pt1 . N8 . N9 . 125.4(5) yes
N8 . N9 . N10 . 159.1(7) yes
Pt1 . N1 . C2 . 118.9(14) yes
Pt1 . N1 . C6 . 126.6(13) yes
C2 . N1 . C6 . 114(2) yes
N1 . C2 . C3 . 127(2) yes
N1 . C2 . H11 . 116.5 no
C3 . C2 . H11 . 116.6 no
C2 . C3 . C4 . 117.2(18) yes
C2 . C3 . H12 . 121.4 no
C4 . C3 . H12 . 121.5 no
C3 . C4 . C5 . 116.9(17) yes
C3 . C4 . H13 . 121.5 no
C5 . C4 . H13 . 121.6 no
C4 . C5 . C6 . 121.4(18) yes
C4 . C5 . H14 . 119.3 no
C6 . C5 . H14 . 119.2 no
C5 . C6 . N1 . 123(2) yes
C5 . C6 . H15 . 118.7 no
N1 . C6 . H15 . 118.5 no
C12 . C13 . C14 . 120(2) yes
C12 . C13 . H112 . 120.2 no
C14 . C13 . H112 . 120.1 no
C13 . C12 . N11 . 118(2) yes
C13 . C12 . H111 . 121.2 no
N11 . C12 . H111 . 121.2 no
N11 . C16 . C15 . 121(3) yes
N11 . C16 . H115 . 119.8 no
C15 . C16 . H115 . 119.6 no
C12 . N11 . C16 . 124(3) yes
C12 . N11 . Pt1 . 120.1(17) yes
C16 . N11 . Pt1 . 116.0(17) yes
C13 . C14 . C15 . 121(2) yes
C13 . C14 . H113 . 119.4 no
C15 . C14 . H113 . 119.4 no
C16 . C15 . C14 . 117(2) yes
C16 . C15 . H114 . 121.5 no
C14 . C15 . H114 . 121.5 no

loop_
_geom_bond_atom_site_label_1
_geom_bond_site_symmetry_1
_geom_bond_atom_site_label_2
_geom_bond_site_symmetry_2
_geom_bond_distance
_geom_bond_publ_flag
Pt1 . N8 3_757 2.036(7) yes
Pt1 . N1 3_757 1.992(19) yes
Pt1 . N8 . 2.036(7) yes
Pt1 . N1 . 1.992(19) yes
N8 . N9 . 1.188(10) yes
N9 . N10 . 1.521(11) yes
N1 . C2 . 1.357(9) yes
N1 . C6 . 1.354(8) yes
C2 . C3 . 1.394(9) yes
C2 . H11 . 0.920 no
C3 . C4 . 1.402(9) yes
C3 . H12 . 0.921 no
C4 . C5 . 1.397(10) yes
C4 . H13 . 0.918 no
C5 . C6 . 1.391(8) yes
C5 . H14 . 0.920 no
C6 . H15 . 0.919 no
C13 . C12 . 1.396(9) yes
C13 . C14 . 1.400(9) yes
C13 . H112 . 0.919 no
C12 . N11 . 1.357(9) yes
C12 . H111 . 0.919 no
C16 . N11 . 1.354(9) yes
C16 . C15 . 1.397(9) yes
C16 . H115 . 0.921 no
C14 . C15 . 1.394(9) yes
C14 . H113 . 0.922 no
C15 . H114 . 0.920 no
